data_1504646
loop_
_publ_author_name
'Gaddam, Vikram'
'Nagarajan, Rajagopal'

_publ_section_title
;
 An Efficient, one-pot synthesis of isomeric ellipticine derivatives
 through intramolecular imino-Diels-Alder reaction
;
_journal_coden_ASTM ORLEF7
_journal_issue 10
_journal_name_full 'Organic Letters'
_journal_page_first 1975
_journal_page_last 1978
_journal_paper_doi 10.1021/ol800497u
_journal_volume 10
_journal_year 2008
_chemical_formula_moiety 'C28 H26 Cl N3'
_chemical_formula_sum 'C28 H26 Cl N3'
_chemical_formula_weight 439.97
_chemical_name_systematic
; 
 Trans-9-chloro-5-ethyl-16,16-dimethyl-5,8,8a,15,15a,16-hexahydrobenzo
 [5',6']pyrrolizino [2',1':5,6]pyrido[2,3-c]carbazole  
;
_space_group_IT_number 14
_symmetry_cell_setting monoclinic
_symmetry_space_group_name_Hall '-P 2ybc'
_symmetry_space_group_name_H-M 'P 1 21/c 1'
_atom_sites_solution_hydrogens geom
_atom_sites_solution_primary direct
_atom_sites_solution_secondary difmap
_audit_creation_method SHELXL-97
_cell_angle_alpha 90.00
_cell_angle_beta 104.483(2)
_cell_angle_gamma 90.00
_cell_formula_units_Z 4
_cell_length_a 15.3230(18)
_cell_length_b 12.4769(15)
_cell_length_c 11.8279(14)
_cell_measurement_reflns_used 7408
_cell_measurement_temperature 298(2)
_cell_measurement_theta_max 25.93
_cell_measurement_theta_min 2.41
_cell_volume 2189.4(5)
_computing_cell_refinement 'Bruker SMART'
_computing_data_collection 'Bruker SMART'
_computing_data_reduction 'Bruker SAINT'
_computing_molecular_graphics 'Bruker SHELXTL'
_computing_publication_material 'Bruker SHELXTL'
_computing_structure_refinement 'SHELXL-97 (Sheldrick, 1997)'
_computing_structure_solution 'SHELXS-97 (Sheldrick, 1990)'
_diffrn_ambient_temperature 298(2)
_diffrn_measured_fraction_theta_full 0.990
_diffrn_measured_fraction_theta_max 0.990
_diffrn_measurement_device_type 'CCD area detector'
_diffrn_measurement_method 'phi and omega scans'
_diffrn_radiation_monochromator graphite
_diffrn_radiation_source 'fine-focus sealed tube'
_diffrn_radiation_type MoK\a
_diffrn_radiation_wavelength 0.71073
_diffrn_reflns_av_R_equivalents 0.0276
_diffrn_reflns_av_sigmaI/netI 0.0276
_diffrn_reflns_limit_h_max 18
_diffrn_reflns_limit_h_min -18
_diffrn_reflns_limit_k_max 14
_diffrn_reflns_limit_k_min -15
_diffrn_reflns_limit_l_max 14
_diffrn_reflns_limit_l_min -14
_diffrn_reflns_number 15479
_diffrn_reflns_theta_full 26.00
_diffrn_reflns_theta_max 26.00
_diffrn_reflns_theta_min 1.37
_exptl_absorpt_coefficient_mu 0.196
_exptl_absorpt_correction_T_max 0.9693
_exptl_absorpt_correction_T_min 0.9256
_exptl_absorpt_correction_type multi-scan
_exptl_absorpt_process_details Sadabs
_exptl_crystal_colour Brown
_exptl_crystal_density_diffrn 1.335
_exptl_crystal_density_method 'not measured'
_exptl_crystal_description Block
_exptl_crystal_F_000 928
_exptl_crystal_size_max 0.40
_exptl_crystal_size_mid 0.18
_exptl_crystal_size_min 0.16
_refine_diff_density_max 0.696
_refine_diff_density_min -0.376
_refine_diff_density_rms 0.044
_refine_ls_extinction_method none
_refine_ls_goodness_of_fit_ref 1.021
_refine_ls_hydrogen_treatment mixed
_refine_ls_matrix_type full
_refine_ls_number_parameters 296
_refine_ls_number_reflns 4277
_refine_ls_number_restraints 0
_refine_ls_restrained_S_all 1.021
_refine_ls_R_factor_all 0.0660
_refine_ls_R_factor_gt 0.0535
_refine_ls_shift/su_max 0.000
_refine_ls_shift/su_mean 0.000
_refine_ls_structure_factor_coef Fsqd
_refine_ls_weighting_details 'calc w=1/[\s^2^(Fo^2^)+(0.0684P)^2^+1.0833P] where P=(Fo^2^+2Fc^2^)/3'
_refine_ls_weighting_scheme calc
_refine_ls_wR_factor_gt 0.1341
_refine_ls_wR_factor_ref 0.1423
_reflns_number_gt 3445
_reflns_number_total 4277
_reflns_threshold_expression >2sigma(I)
_cod_data_source_file ol800497u-file003.cif
_cod_data_source_block rn27
_cod_depositor_comments
;
The following automatic conversions were performed:

'_symmetry_cell_setting' value 'Monoclinic' changed to 'monoclinic'
according to /home/saulius/struct/CIF-dictionaries/cif_core.dic
dictionary named 'cif_core.dic' version 2.4.1 from
2010-06-29.

'_exptl_absorpt_correction_type' value 'Multi-scan'
changed to 'multi-scan' according to
/home/saulius/struct/CIF-dictionaries/cif_core.dic dictionary named
'cif_core.dic' version 2.4.1 from 2010-06-29.

Automatic conversion script
Id: cif_fix_values 1715 2011-07-08 13:25:40Z adriana 

 Updated bibliographic information.

 Antanas Vaitkus,
 2019-09-22
;
_cod_original_sg_symbol_H-M P2(1)/c
_cod_database_code 1504646

loop_
_symmetry_equiv_pos_as_xyz
'x, y, z'
'-x, y+1/2, -z+1/2'
'-x, -y, -z'
'x, -y-1/2, z-1/2'

loop_
_atom_site_label
_atom_site_type_symbol
_atom_site_fract_x
_atom_site_fract_y
_atom_site_fract_z
_atom_site_U_iso_or_equiv
_atom_site_adp_type
_atom_site_occupancy
_atom_site_symmetry_multiplicity
_atom_site_calc_flag
_atom_site_refinement_flags
Cl1 Cl 0.06809(4) 0.47829(6) 0.16336(6) 0.0692(2) Uani 1 1 d .
N1 N 0.49813(11) 0.53166(16) 0.84001(16) 0.0470(5) Uani 1 1 d .
N2 N 0.18943(13) 0.48598(16) 0.48101(18) 0.0497(5) Uani 1 1 d .
H2A H 0.2010(16) 0.455(2) 0.426(2) 0.052(7) Uiso 1 1 d .
N3 N -0.00487(11) 0.64953(15) 0.39812(15) 0.0419(4) Uani 1 1 d .
C1 C 0.41443(15) 0.42814(19) 0.6684(2) 0.0496(6) Uani 1 1 d .
H1 H 0.4598 0.3777 0.6726 0.060 Uiso 1 1 calc R
C2 C 0.33587(15) 0.42369(19) 0.5831(2) 0.0500(6) Uani 1 1 d .
H2 H 0.3283 0.3695 0.5276 0.060 Uiso 1 1 calc R
C3 C 0.26599(14) 0.49818(17) 0.57638(19) 0.0416(5) Uani 1 1 d .
C4 C 0.27253(13) 0.58055(17) 0.65903(17) 0.0369(4) Uani 1 1 d .
C5 C 0.35554(13) 0.58767(17) 0.74657(17) 0.0382(5) Uani 1 1 d .
C6 C 0.39396(13) 0.66151(17) 0.84295(17) 0.0389(5) Uani 1 1 d .
C7 C 0.36710(15) 0.75549(19) 0.89007(19) 0.0463(5) Uani 1 1 d .
H7 H 0.3113 0.7858 0.8559 0.056 Uiso 1 1 calc R
C8 C 0.42286(16) 0.8032(2) 0.9867(2) 0.0543(6) Uani 1 1 d .
H8 H 0.4041 0.8654 1.0170 0.065 Uiso 1 1 calc R
C9 C 0.50655(16) 0.7599(2) 1.0393(2) 0.0560(6) Uani 1 1 d .
H9 H 0.5425 0.7926 1.1054 0.067 Uiso 1 1 calc R
C10 C 0.53699(15) 0.6700(2) 0.9954(2) 0.0525(6) Uani 1 1 d .
H10 H 0.5934 0.6415 1.0302 0.063 Uiso 1 1 calc R
C11 C 0.48100(14) 0.62199(19) 0.89682(18) 0.0431(5) Uani 1 1 d .
C12 C 0.42369(14) 0.51116(18) 0.74862(19) 0.0420(5) Uani 1 1 d .
C13 C 0.58568(14) 0.4799(2) 0.8584(2) 0.0516(6) Uani 1 1 d .
H13A H 0.5771 0.4056 0.8339 0.062 Uiso 1 1 calc R
H13B H 0.6154 0.4808 0.9411 0.062 Uiso 1 1 calc R
C14 C 0.64534(18) 0.5341(2) 0.7919(3) 0.0668(7) Uani 1 1 d .
H14A H 0.6201 0.5251 0.7096 0.100 Uiso 1 1 calc R
H14B H 0.7043 0.5025 0.8133 0.100 Uiso 1 1 calc R
H14C H 0.6496 0.6091 0.8106 0.100 Uiso 1 1 calc R
C15 C 0.19424(13) 0.65956(17) 0.65494(17) 0.0371(5) Uani 1 1 d .
C16 C 0.22221(15) 0.77309(18) 0.6277(2) 0.0467(5) Uani 1 1 d .
H16A H 0.2190 0.7788 0.5458 0.070 Uiso 1 1 calc R
H16B H 0.2828 0.7869 0.6718 0.070 Uiso 1 1 calc R
H16C H 0.1823 0.8245 0.6484 0.070 Uiso 1 1 calc R
C17 C 0.16456(15) 0.65609(19) 0.76976(19) 0.0462(5) Uani 1 1 d .
H17A H 0.2152 0.6718 0.8339 0.069 Uiso 1 1 calc R
H17B H 0.1418 0.5860 0.7799 0.069 Uiso 1 1 calc R
H17C H 0.1181 0.7083 0.7671 0.069 Uiso 1 1 calc R
C18 C 0.11256(14) 0.62032(19) 0.56023(19) 0.0426(5) Uani 1 1 d .
H18 H 0.0898 0.5566 0.5920 0.051 Uiso 1 1 calc R
C19 C 0.03070(14) 0.6942(2) 0.51511(19) 0.0473(5) Uani 1 1 d .
H19A H -0.0125 0.6884 0.5624 0.057 Uiso 1 1 calc R
H19B H 0.0487 0.7684 0.5120 0.057 Uiso 1 1 calc R
C20 C -0.08012(13) 0.66547(17) 0.30838(18) 0.0402(5) Uani 1 1 d .
C21 C -0.15948(15) 0.7214(2) 0.3036(2) 0.0510(6) Uani 1 1 d .
H21 H -0.1686 0.7570 0.3687 0.061 Uiso 1 1 calc R
C22 C -0.22373(16) 0.7221(2) 0.1994(2) 0.0583(7) Uani 1 1 d .
H22 H -0.2771 0.7597 0.1938 0.070 Uiso 1 1 calc R
C23 C -0.21091(16) 0.6678(2) 0.1019(2) 0.0567(6) Uani 1 1 d .
H23 H -0.2555 0.6706 0.0323 0.068 Uiso 1 1 calc R
C24 C -0.13422(15) 0.6104(2) 0.10661(19) 0.0486(6) Uani 1 1 d .
H24 H -0.1269 0.5734 0.0414 0.058 Uiso 1 1 calc R
C25 C -0.06714(14) 0.60845(17) 0.21073(18) 0.0407(5) Uani 1 1 d .
C26 C 0.01891(14) 0.55927(18) 0.24746(19) 0.0435(5) Uani 1 1 d .
C27 C 0.05491(14) 0.58548(17) 0.36064(18) 0.0413(5) Uani 1 1 d .
C28 C 0.14124(14) 0.58359(18) 0.45248(18) 0.0434(5) Uani 1 1 d .
H28 H 0.1818 0.6375 0.4333 0.052 Uiso 1 1 calc R

loop_
_atom_site_aniso_label
_atom_site_aniso_U_11
_atom_site_aniso_U_22
_atom_site_aniso_U_33
_atom_site_aniso_U_23
_atom_site_aniso_U_13
_atom_site_aniso_U_12
Cl1 0.0610(4) 0.0881(5) 0.0572(4) -0.0262(3) 0.0123(3) 0.0147(3)
N1 0.0353(9) 0.0517(12) 0.0508(11) 0.0052(9) 0.0046(8) 0.0049(8)
N2 0.0458(11) 0.0507(12) 0.0484(11) -0.0151(9) 0.0037(9) 0.0111(9)
N3 0.0348(9) 0.0480(11) 0.0408(9) -0.0079(8) 0.0056(7) 0.0046(8)
C1 0.0432(12) 0.0463(13) 0.0583(14) -0.0007(11) 0.0108(10) 0.0127(10)
C2 0.0484(13) 0.0431(13) 0.0573(14) -0.0114(11) 0.0107(11) 0.0067(10)
C3 0.0381(11) 0.0404(12) 0.0451(12) -0.0025(9) 0.0080(9) 0.0028(9)
C4 0.0355(10) 0.0382(11) 0.0372(10) 0.0016(9) 0.0093(8) 0.0021(8)
C5 0.0359(10) 0.0401(12) 0.0391(11) 0.0029(9) 0.0102(8) 0.0006(8)
C6 0.0348(10) 0.0462(12) 0.0361(10) 0.0022(9) 0.0097(8) -0.0042(9)
C7 0.0405(11) 0.0553(14) 0.0432(12) -0.0061(10) 0.0106(9) -0.0024(10)
C8 0.0500(13) 0.0645(16) 0.0496(13) -0.0126(12) 0.0148(11) -0.0106(12)
C9 0.0500(13) 0.0730(18) 0.0430(12) -0.0081(12) 0.0077(10) -0.0175(12)
C10 0.0358(11) 0.0716(17) 0.0462(13) 0.0068(12) 0.0029(10) -0.0096(11)
C11 0.0362(11) 0.0501(13) 0.0425(12) 0.0071(10) 0.0086(9) -0.0047(9)
C12 0.0372(11) 0.0440(12) 0.0436(12) 0.0057(9) 0.0079(9) 0.0023(9)
C13 0.0363(11) 0.0536(14) 0.0621(15) 0.0129(11) 0.0068(10) 0.0070(10)
C14 0.0514(14) 0.0670(18) 0.087(2) 0.0176(15) 0.0259(14) 0.0067(12)
C15 0.0334(10) 0.0390(11) 0.0379(10) -0.0041(9) 0.0068(8) 0.0023(8)
C16 0.0478(12) 0.0433(13) 0.0479(12) 0.0005(10) 0.0097(10) 0.0016(10)
C17 0.0409(11) 0.0532(14) 0.0459(12) -0.0049(10) 0.0137(10) -0.0035(10)
C18 0.0367(11) 0.0460(13) 0.0440(12) -0.0048(9) 0.0081(9) 0.0022(9)
C19 0.0401(11) 0.0557(14) 0.0426(12) -0.0115(10) 0.0039(9) 0.0070(10)
C20 0.0365(10) 0.0405(12) 0.0415(11) 0.0003(9) 0.0060(9) -0.0017(9)
C21 0.0417(12) 0.0551(15) 0.0544(14) -0.0063(11) 0.0085(10) 0.0063(10)
C22 0.0391(12) 0.0700(17) 0.0611(15) 0.0014(13) 0.0039(11) 0.0106(11)
C23 0.0411(12) 0.0757(18) 0.0467(13) 0.0056(12) -0.0010(10) 0.0008(12)
C24 0.0448(12) 0.0593(15) 0.0400(12) -0.0016(10) 0.0072(10) -0.0036(11)
C25 0.0384(11) 0.0429(12) 0.0405(11) 0.0000(9) 0.0094(9) -0.0041(9)
C26 0.0407(11) 0.0464(13) 0.0431(11) -0.0072(10) 0.0098(9) 0.0017(9)
C27 0.0394(11) 0.0413(12) 0.0424(11) -0.0039(9) 0.0088(9) 0.0020(9)
C28 0.0388(11) 0.0474(13) 0.0417(11) -0.0075(10) 0.0058(9) 0.0023(9)

loop_
_atom_type_symbol
_atom_type_description
_atom_type_scat_dispersion_real
_atom_type_scat_dispersion_imag
_atom_type_scat_source
C C 0.0033 0.0000 'International Tables Vol C Tables 4.2.6.8 and 6.1.1.4'
H H 0.0000 0.0000 'International Tables Vol C Tables 4.2.6.8 and 6.1.1.4'
N N 0.0061 0.0000 'International Tables Vol C Tables 4.2.6.8 and 6.1.1.4'
Cl Cl 0.1484 0.0000 'International Tables Vol C Tables 4.2.6.8 and 6.1.1.4'

loop_
_geom_angle_atom_site_label_1
_geom_angle_atom_site_label_2
_geom_angle_atom_site_label_3
_geom_angle
C11 N1 C12 108.25(17)
C11 N1 C13 125.02(19)
C12 N1 C13 125.7(2)
C3 N2 C28 111.99(18)
C3 N2 H2A 112.6(17)
C28 N2 H2A 114.9(18)
C27 N3 C20 109.55(17)
C27 N3 C19 114.00(17)
C20 N3 C19 135.86(18)
C2 C1 C12 117.1(2)
C2 C1 H1 121.4
C12 C1 H1 121.4
C1 C2 C3 122.3(2)
C1 C2 H2 118.9
C3 C2 H2 118.9
C4 C3 C2 121.59(19)
C4 C3 N2 122.21(19)
C2 C3 N2 116.19(19)
C3 C4 C5 116.46(18)
C3 C4 C15 121.72(17)
C5 C4 C15 121.82(18)
C12 C5 C4 119.46(19)
C12 C5 C6 105.06(17)
C4 C5 C6 135.47(19)
C7 C6 C11 116.70(19)
C7 C6 C5 137.01(19)
C11 C6 C5 106.29(19)
C8 C7 C6 120.5(2)
C8 C7 H7 119.8
C6 C7 H7 119.8
C7 C8 C9 121.0(2)
C7 C8 H8 119.5
C9 C8 H8 119.5
C10 C9 C8 121.0(2)
C10 C9 H9 119.5
C8 C9 H9 119.5
C9 C10 C11 118.2(2)
C9 C10 H10 120.9
C11 C10 H10 120.9
N1 C11 C10 127.5(2)
N1 C11 C6 109.89(18)
C10 C11 C6 122.6(2)
N1 C12 C1 126.5(2)
N1 C12 C5 110.49(19)
C1 C12 C5 123.01(19)
N1 C13 C14 112.3(2)
N1 C13 H13A 109.1
C14 C13 H13A 109.1
N1 C13 H13B 109.1
C14 C13 H13B 109.1
H13A C13 H13B 107.9
C13 C14 H14A 109.5
C13 C14 H14B 109.5
H14A C14 H14B 109.5
C13 C14 H14C 109.5
H14A C14 H14C 109.5
H14B C14 H14C 109.5
C18 C15 C17 105.56(17)
C18 C15 C16 111.08(17)
C17 C15 C16 111.78(18)
C18 C15 C4 107.71(16)
C17 C15 C4 110.71(17)
C16 C15 C4 109.86(17)
C15 C16 H16A 109.5
C15 C16 H16B 109.5
H16A C16 H16B 109.5
C15 C16 H16C 109.5
H16A C16 H16C 109.5
H16B C16 H16C 109.5
C15 C17 H17A 109.5
C15 C17 H17B 109.5
H17A C17 H17B 109.5
C15 C17 H17C 109.5
H17A C17 H17C 109.5
H17B C17 H17C 109.5
C28 C18 C15 110.73(17)
C28 C18 C19 105.74(17)
C15 C18 C19 120.42(18)
C28 C18 H18 106.4
C15 C18 H18 106.4
C19 C18 H18 106.4
N3 C19 C18 100.26(17)
N3 C19 H19A 111.7
C18 C19 H19A 111.7
N3 C19 H19B 111.7
C18 C19 H19B 111.7
H19A C19 H19B 109.5
N3 C20 C21 131.4(2)
N3 C20 C25 107.25(18)
C21 C20 C25 121.3(2)
C22 C21 C20 117.7(2)
C22 C21 H21 121.2
C20 C21 H21 121.2
C21 C22 C23 121.5(2)
C21 C22 H22 119.3
C23 C22 H22 119.3
C24 C23 C22 121.3(2)
C24 C23 H23 119.4
C22 C23 H23 119.4
C23 C24 C25 118.9(2)
C23 C24 H24 120.6
C25 C24 H24 120.6
C24 C25 C20 119.4(2)
C24 C25 C26 134.5(2)
C20 C25 C26 106.10(18)
C27 C26 C25 108.39(19)
C27 C26 Cl1 125.80(17)
C25 C26 Cl1 125.80(17)
C26 C27 N3 108.70(18)
C26 C27 C28 141.8(2)
N3 C27 C28 108.51(17)
N2 C28 C27 120.11(19)
N2 C28 C18 107.55(19)
C27 C28 C18 102.53(17)
N2 C28 H28 108.7
C27 C28 H28 108.7
C18 C28 H28 108.7

loop_
_geom_bond_atom_site_label_1
_geom_bond_atom_site_label_2
_geom_bond_distance
Cl1 C26 1.718(2)
N1 C11 1.371(3)
N1 C12 1.385(3)
N1 C13 1.455(3)
N2 C3 1.418(3)
N2 C28 1.420(3)
N2 H2A 0.81(3)
N3 C27 1.370(3)
N3 C20 1.372(3)
N3 C19 1.465(3)
C1 C2 1.365(3)
C1 C12 1.388(3)
C1 H1 0.9300
C2 C3 1.405(3)
C2 H2 0.9300
C3 C4 1.405(3)
C4 C5 1.428(3)
C4 C15 1.544(3)
C5 C12 1.411(3)
C5 C6 1.469(3)
C6 C7 1.404(3)
C6 C11 1.415(3)
C7 C8 1.379(3)
C7 H7 0.9300
C8 C9 1.387(4)
C8 H8 0.9300
C9 C10 1.367(4)
C9 H9 0.9300
C10 C11 1.398(3)
C10 H10 0.9300
C13 C14 1.507(3)
C13 H13A 0.9700
C13 H13B 0.9700
C14 H14A 0.9600
C14 H14B 0.9600
C14 H14C 0.9600
C15 C18 1.536(3)
C15 C17 1.537(3)
C15 C16 1.537(3)
C16 H16A 0.9600
C16 H16B 0.9600
C16 H16C 0.9600
C17 H17A 0.9600
C17 H17B 0.9600
C17 H17C 0.9600
C18 C28 1.519(3)
C18 C19 1.540(3)
C18 H18 0.9800
C19 H19A 0.9700
C19 H19B 0.9700
C20 C21 1.391(3)
C20 C25 1.412(3)
C21 C22 1.371(3)
C21 H21 0.9300
C22 C23 1.394(4)
C22 H22 0.9300
C23 C24 1.365(3)
C23 H23 0.9300
C24 C25 1.393(3)
C24 H24 0.9300
C25 C26 1.420(3)
C26 C27 1.354(3)
C27 C28 1.487(3)
C28 H28 0.9800
